data_4108989
loop_
_publ_author_name
'Masaaki Suzuki'
'Atsuhiro Osuka'

_publ_section_title
;
 Cross-Bridging Reaction of 5,20-Diethynyl Substituted Hexaphyrins to
 Vinylene-Bridged Hexaphyrins
;
_journal_name_full 'Journal of the American Chemical Society'
_journal_page_first 464
_journal_page_last 465
_journal_paper_doi 10.1021/ja067102v
_journal_volume 129
_journal_year 2007
_chemical_formula_sum 'C78 H30 Cl2 F20 N6 O6 Zn2'
_chemical_formula_weight 1728.72
_chemical_name_systematic
; 
 ? 
;
_space_group_IT_number 4
_symmetry_cell_setting monoclinic
_symmetry_space_group_name_Hall 'P 2yb'
_symmetry_space_group_name_H-M 'P 1 21 1'
_atom_sites_solution_hydrogens geom
_atom_sites_solution_primary direct
_atom_sites_solution_secondary difmap
_audit_creation_method SHELXL-97
_cell_angle_alpha 90.00
_cell_angle_beta 98.290(2)
_cell_angle_gamma 90.00
_cell_formula_units_Z 2
_cell_length_a 17.0582(18)
_cell_length_b 15.5874(17)
_cell_length_c 14.5782(16)
_cell_measurement_reflns_used 8514
_cell_measurement_temperature 90(2)
_cell_measurement_theta_max 25.64
_cell_measurement_theta_min 2.38
_cell_volume 3835.7(7)
_computing_structure_refinement 'SHELXL-97 (Sheldrick, 1997)'
_computing_structure_solution 'SHELXS-97 (Sheldrick, 1990)'
_diffrn_ambient_temperature 90(2)
_diffrn_detector_area_resol_mean 8.366
_diffrn_measured_fraction_theta_full 1.000
_diffrn_measured_fraction_theta_max 1.000
_diffrn_measurement_device_type 'CCD area detector'
_diffrn_measurement_method 'phi and omega scans'
_diffrn_radiation_monochromator graphite
_diffrn_radiation_source 'fine-focus sealed tube'
_diffrn_radiation_type MoK\a
_diffrn_radiation_wavelength 0.71073
_diffrn_reflns_av_R_equivalents 0.0437
_diffrn_reflns_av_sigmaI/netI 0.0601
_diffrn_reflns_limit_h_max 20
_diffrn_reflns_limit_h_min -20
_diffrn_reflns_limit_k_max 18
_diffrn_reflns_limit_k_min -18
_diffrn_reflns_limit_l_max 17
_diffrn_reflns_limit_l_min -17
_diffrn_reflns_number 36674
_diffrn_reflns_theta_full 25.00
_diffrn_reflns_theta_max 25.00
_diffrn_reflns_theta_min 1.21
_exptl_absorpt_coefficient_mu 0.800
_exptl_absorpt_correction_type none
_exptl_crystal_colour green
_exptl_crystal_density_diffrn 1.497
_exptl_crystal_description prism
_exptl_crystal_F_000 1724
_exptl_crystal_size_max 0.40
_exptl_crystal_size_mid 0.40
_exptl_crystal_size_min 0.10
_refine_diff_density_max 1.976
_refine_diff_density_min -0.543
_refine_diff_density_rms 0.172
_refine_ls_abs_structure_details 'Flack H D (1983), Acta Cryst. A39, 876-881'
_refine_ls_abs_structure_Flack 0.47(3)
_refine_ls_extinction_method none
_refine_ls_goodness_of_fit_ref 1.060
_refine_ls_hydrogen_treatment constr
_refine_ls_matrix_type full
_refine_ls_number_parameters 1003
_refine_ls_number_reflns 13526
_refine_ls_number_restraints 129
_refine_ls_restrained_S_all 1.060
_refine_ls_R_factor_all 0.1260
_refine_ls_R_factor_gt 0.0912
_refine_ls_shift/su_max 0.001
_refine_ls_shift/su_mean 0.000
_refine_ls_structure_factor_coef Fsqd
_refine_ls_weighting_details 'calc w=1/[\s^2^(Fo^2^)+(0.1779P)^2^+11.4008P] where P=(Fo^2^+2Fc^2^)/3'
_refine_ls_weighting_scheme calc
_refine_ls_wR_factor_gt 0.2555
_refine_ls_wR_factor_ref 0.2920
_reflns_number_gt 9598
_reflns_number_total 13526
_reflns_threshold_expression >2sigma(I)
_cod_data_source_file ja067102vsi20061004_044043.cif
_cod_data_source_block ph_zn21
_cod_database_code 4108989

loop_
_symmetry_equiv_pos_as_xyz
'x, y, z'
'-x, y+1/2, -z'

loop_
_atom_site_label
_atom_site_type_symbol
_atom_site_fract_x
_atom_site_fract_y
_atom_site_fract_z
_atom_site_U_iso_or_equiv
_atom_site_adp_type
_atom_site_occupancy
_atom_site_symmetry_multiplicity
_atom_site_calc_flag
_atom_site_refinement_flags
Zn1 Zn 0.65858(6) 0.35910(8) 0.73638(9) 0.0374(4) Uani 1 1 d .
Zn2 Zn 0.33804(6) 0.27166(7) 0.76412(9) 0.0351(4) Uani 1 1 d .
Cl1 Cl 0.6667(2) 0.3974(2) 0.5920(2) 0.0584(9) Uani 1 1 d .
Cl2 Cl 0.3272(2) 0.2288(3) 0.9083(2) 0.0631(10) Uani 1 1 d .
N1 N 0.6184(5) 0.4498(7) 0.8174(7) 0.045(2) Uani 1 1 d U
N2 N 0.7649(5) 0.3605(7) 0.8146(6) 0.042(2) Uani 1 1 d .
N3 N 0.6603(4) 0.2334(7) 0.7471(7) 0.040(3) Uani 1 1 d .
N4 N 0.3782(5) 0.1744(7) 0.6951(7) 0.048(3) Uani 1 1 d .
N5 N 0.2331(4) 0.2676(6) 0.6864(5) 0.0252(18) Uani 1 1 d .
N6 N 0.3381(5) 0.4033(6) 0.7578(6) 0.034(2) Uani 1 1 d U
C1 C 0.5427(5) 0.4800(7) 0.8163(8) 0.038(2) Uani 1 1 d U
C2 C 0.5456(6) 0.5605(8) 0.8652(9) 0.045(2) Uani 1 1 d U
H1 H 0.5018 0.5939 0.8729 0.054 Uiso 1 1 calc R
C3 C 0.6238(6) 0.5807(7) 0.8990(8) 0.038(2) Uani 1 1 d U
H2 H 0.6420 0.6276 0.9354 0.045 Uiso 1 1 calc R
C4 C 0.6718(6) 0.5118(8) 0.8651(8) 0.040(2) Uani 1 1 d U
C5 C 0.7514(6) 0.5031(8) 0.8838(7) 0.034(3) Uani 1 1 d .
C6 C 0.7984(6) 0.4347(8) 0.8637(8) 0.039(3) Uani 1 1 d .
C7 C 0.8822(6) 0.4167(7) 0.8847(8) 0.033(3) Uani 1 1 d .
H3 H 0.9205 0.4545 0.9130 0.039 Uiso 1 1 calc R
C8 C 0.8958(6) 0.3380(10) 0.8570(8) 0.047(3) Uani 1 1 d .
H4 H 0.9445 0.3102 0.8662 0.057 Uiso 1 1 calc R
C9 C 0.8234(6) 0.3025(9) 0.8109(9) 0.042(3) Uani 1 1 d .
C10 C 0.8065(6) 0.2249(8) 0.7775(9) 0.037(3) Uani 1 1 d .
C11 C 0.7281(6) 0.1871(9) 0.7489(8) 0.041(3) Uani 1 1 d .
C12 C 0.7115(7) 0.0924(10) 0.7372(10) 0.055(4) Uani 1 1 d .
H5 H 0.7493 0.0491 0.7413 0.066 Uiso 1 1 calc R
C13 C 0.6328(7) 0.0816(9) 0.7199(9) 0.050(3) Uani 1 1 d .
H6 H 0.6048 0.0309 0.7062 0.060 Uiso 1 1 calc R
C14 C 0.6007(6) 0.1695(8) 0.7279(11) 0.054(4) Uani 1 1 d .
C15 C 0.5178(7) 0.1977(8) 0.7294(11) 0.061(3) Uani 1 1 d U
C16 C 0.4517(7) 0.1491(13) 0.6843(13) 0.091(7) Uani 1 1 d .
C17 C 0.4504(7) 0.0798(9) 0.6191(10) 0.062(4) Uani 1 1 d .
H7 H 0.4930 0.0516 0.5994 0.075 Uiso 1 1 calc R
C18 C 0.3757(8) 0.0663(9) 0.5944(12) 0.067(4) Uani 1 1 d .
H8 H 0.3544 0.0229 0.5547 0.081 Uiso 1 1 calc R
C19 C 0.3308(6) 0.1277(8) 0.6368(10) 0.048(3) Uani 1 1 d .
C20 C 0.2446(6) 0.1337(8) 0.6151(8) 0.036(3) Uani 1 1 d .
C21 C 0.2013(6) 0.2035(8) 0.6415(7) 0.031(2) Uani 1 1 d .
C22 C 0.1160(7) 0.2154(9) 0.6110(8) 0.038(3) Uani 1 1 d .
H9 H 0.0810 0.1778 0.5765 0.045 Uiso 1 1 calc R
C23 C 0.0999(6) 0.2934(6) 0.6445(7) 0.031(2) Uani 1 1 d .
H10 H 0.0506 0.3197 0.6407 0.037 Uiso 1 1 calc R
C24 C 0.1772(6) 0.3284(6) 0.6886(7) 0.028(2) Uani 1 1 d .
C25 C 0.1941(6) 0.4163(8) 0.7205(7) 0.033(3) Uani 1 1 d .
C26 C 0.2664(6) 0.4471(7) 0.7468(8) 0.034(2) Uani 1 1 d U
C27 C 0.2857(6) 0.5343(7) 0.7660(8) 0.037(2) Uani 1 1 d U
H11 H 0.2501 0.5791 0.7679 0.045 Uiso 1 1 calc R
C28 C 0.3642(7) 0.5402(8) 0.7807(9) 0.043(2) Uani 1 1 d U
H12 H 0.3925 0.5909 0.7925 0.052 Uiso 1 1 calc R
C29 C 0.3987(6) 0.4578(8) 0.7758(8) 0.038(2) Uani 1 1 d U
C30 C 0.4728(6) 0.4339(10) 0.7775(10) 0.057(3) Uani 1 1 d U
C31 C 0.4862(6) 0.3445(11) 0.7356(10) 0.066(3) Uani 1 1 d U
C32 C 0.5094(7) 0.2758(11) 0.7890(7) 0.070(3) Uani 1 1 d DU
C33 C 0.5304(5) 0.2642(6) 0.8933(4) 0.074(5) Uani 1 1 d GD
C34 C 0.5006(5) 0.3238(5) 0.9503(6) 0.075(4) Uani 1 1 d G
H13 H 0.4666 0.3668 0.9244 0.090 Uiso 1 1 calc R
C35 C 0.5215(6) 0.3190(5) 1.0459(5) 0.085(5) Uani 1 1 d G
H14 H 0.5015 0.3588 1.0840 0.102 Uiso 1 1 calc R
C36 C 0.5722(6) 0.2546(6) 1.0845(5) 0.080(4) Uani 1 1 d G
H15 H 0.5862 0.2514 1.1485 0.096 Uiso 1 1 calc R
C37 C 0.6020(6) 0.1950(5) 1.0276(6) 0.082(4) Uani 1 1 d G
H16 H 0.6359 0.1519 1.0534 0.098 Uiso 1 1 calc R
C38 C 0.5811(5) 0.1998(5) 0.9320(6) 0.063(3) Uani 1 1 d G
H17 H 0.6010 0.1600 0.8939 0.076 Uiso 1 1 calc R
C39 C 0.4662(6) 0.3409(9) 0.6381(10) 0.058(3) Uani 1 1 d U
C40 C 0.4548(8) 0.3242(10) 0.5640(11) 0.068(3) Uani 1 1 d U
C41 C 0.4461(7) 0.3048(6) 0.4623(5) 0.107(8) Uani 1 1 d G
C42 C 0.4072(7) 0.2302(6) 0.4293(6) 0.075(4) Uani 1 1 d G
H18 H 0.3879 0.1927 0.4702 0.090 Uiso 1 1 calc R
C43 C 0.3973(7) 0.2118(6) 0.3350(6) 0.099(4) Uani 1 1 d GU
H19 H 0.3712 0.1619 0.3129 0.119 Uiso 1 1 calc R
C44 C 0.4262(8) 0.2679(8) 0.2738(5) 0.104(4) Uani 1 1 d GU
H20 H 0.4196 0.2555 0.2108 0.125 Uiso 1 1 calc R
C45 C 0.4651(8) 0.3425(7) 0.3069(7) 0.107(5) Uani 1 1 d GU
H21 H 0.4845 0.3800 0.2659 0.128 Uiso 1 1 calc R
C46 C 0.4751(7) 0.3609(6) 0.4011(8) 0.088(5) Uani 1 1 d G
H22 H 0.5011 0.4108 0.4232 0.105 Uiso 1 1 calc R
C47 C 0.7951(5) 0.5696(8) 0.9404(7) 0.034(3) Uani 1 1 d .
C48 C 0.8245(7) 0.6418(9) 0.8936(10) 0.051(3) Uani 1 1 d .
C49 C 0.8692(8) 0.7064(11) 0.9494(13) 0.071(4) Uani 1 1 d U
C50 C 0.8767(7) 0.6947(11) 1.0466(12) 0.068(3) Uani 1 1 d U
C51 C 0.8475(7) 0.6284(10) 1.0877(11) 0.063(4) Uani 1 1 d U
C52 C 0.8050(7) 0.5713(10) 1.0368(9) 0.051(3) Uani 1 1 d .
C53 C 0.8720(6) 0.1585(8) 0.7845(8) 0.037(3) Uani 1 1 d .
C54 C 0.9028(8) 0.1112(13) 0.8631(11) 0.072(5) Uani 1 1 d .
C55 C 0.9582(10) 0.0511(15) 0.8651(12) 0.091(7) Uani 1 1 d .
C56 C 0.9899(8) 0.0282(8) 0.7905(11) 0.055(3) Uani 1 1 d .
C57 C 0.9613(7) 0.0727(8) 0.7019(11) 0.050(3) Uani 1 1 d .
C58 C 0.9058(7) 0.1360(9) 0.7022(9) 0.045(3) Uani 1 1 d .
C59 C 0.2011(6) 0.0575(8) 0.5583(10) 0.046(3) Uani 1 1 d .
C60 C 0.1623(7) -0.0014(9) 0.5926(9) 0.048(3) Uani 1 1 d .
C61 C 0.1232(7) -0.0652(10) 0.5419(12) 0.062(4) Uani 1 1 d .
C62 C 0.1218(6) -0.0692(9) 0.4491(10) 0.048(3) Uani 1 1 d .
C63 C 0.1579(7) -0.0076(8) 0.4067(9) 0.046(3) Uani 1 1 d .
C64 C 0.1945(7) 0.0603(8) 0.4625(9) 0.045(3) Uani 1 1 d .
C65 C 0.1243(6) 0.4760(8) 0.7196(9) 0.038(3) Uani 1 1 d .
C66 C 0.0994(8) 0.5156(10) 0.6391(10) 0.056(4) Uani 1 1 d .
C67 C 0.0391(7) 0.5803(8) 0.6347(10) 0.054(4) Uani 1 1 d .
C68 C 0.0101(7) 0.5943(9) 0.7118(11) 0.055(3) Uani 1 1 d U
C69 C 0.0313(8) 0.5566(9) 0.7895(10) 0.047(3) Uani 1 1 d U
C70 C 0.0922(7) 0.4938(8) 0.7914(9) 0.046(3) Uani 1 1 d U
F1 F 0.8147(7) 0.6458(7) 0.8054(6) 0.105(4) Uani 1 1 d .
F2 F 0.8957(8) 0.7712(7) 0.9051(10) 0.144(6) Uani 1 1 d .
F3 F 0.9177(5) 0.7651(6) 1.0944(7) 0.092(3) Uani 1 1 d .
F4 F 0.8556(7) 0.6317(8) 1.1793(7) 0.111(4) Uani 1 1 d .
F5 F 0.7802(6) 0.5056(7) 1.0812(5) 0.078(3) Uani 1 1 d .
F6 F 0.8717(6) 0.1353(10) 0.9376(6) 0.114(5) Uani 1 1 d .
F7 F 0.9817(7) 0.0062(11) 0.9407(7) 0.145(6) Uani 1 1 d .
F8 F 1.0422(5) -0.0297(6) 0.7901(7) 0.075(3) Uani 1 1 d .
F9 F 0.9907(4) 0.0530(5) 0.6261(6) 0.061(2) Uani 1 1 d .
F10 F 0.8805(5) 0.1782(5) 0.6248(6) 0.068(2) Uani 1 1 d .
F11 F 0.1658(5) -0.0068(6) 0.6873(6) 0.076(3) Uani 1 1 d .
F12 F 0.0857(5) -0.1286(6) 0.5836(7) 0.084(3) Uani 1 1 d .
F13 F 0.0841(4) -0.1259(5) 0.3958(7) 0.075(3) Uani 1 1 d .
F14 F 0.1545(4) 0.0002(5) 0.3150(5) 0.0560(19) Uani 1 1 d .
F15 F 0.2353(5) 0.1222(5) 0.4206(5) 0.060(2) Uani 1 1 d .
F16 F 0.1266(7) 0.5014(8) 0.5588(6) 0.107(4) Uani 1 1 d .
F17 F 0.0128(5) 0.6197(8) 0.5536(6) 0.098(4) Uani 1 1 d .
F18 F -0.0475(4) 0.6613(6) 0.7089(7) 0.081(3) Uani 1 1 d .
F19 F 0.0007(6) 0.5765(6) 0.8638(8) 0.101(4) Uani 1 1 d .
F20 F 0.1171(6) 0.4560(6) 0.8756(6) 0.084(3) Uani 1 1 d .
O1 O 0.1743(7) 0.4351(6) 0.3157(10) 0.089(4) Uani 1 1 d .
C71 C 0.2308(15) 0.4203(10) 0.3852(13) 0.112(8) Uani 1 1 d .
H23 H 0.2395 0.4718 0.4226 0.134 Uiso 1 1 calc R
H24 H 0.2795 0.4079 0.3606 0.134 Uiso 1 1 calc R
C72 C 0.2134(8) 0.3472(7) 0.4463(9) 0.058(3) Uani 1 1 d .
H25 H 0.2508 0.3005 0.4451 0.070 Uiso 1 1 calc R
H26 H 0.2129 0.3656 0.5098 0.070 Uiso 1 1 calc R
C73 C 0.1325(14) 0.3232(10) 0.3998(11) 0.122(9) Uani 1 1 d .
H27 H 0.1269 0.2612 0.3989 0.147 Uiso 1 1 calc R
H28 H 0.0928 0.3470 0.4340 0.147 Uiso 1 1 calc R
C74 C 0.1221(17) 0.3523(12) 0.317(2) 0.150(10) Uani 1 1 d .
H29 H 0.0667 0.3661 0.2975 0.179 Uiso 1 1 calc R
H30 H 0.1380 0.3098 0.2743 0.179 Uiso 1 1 calc R
O2 O 0.381(4) 0.630(2) 0.530(3) 0.58(2) Uani 1 1 d .
C76 C 0.3574(18) 0.7136(15) 0.613(3) 0.24(2) Uani 1 1 d .
C77 C 0.2781(19) 0.7658(17) 0.6298(15) 0.162(14) Uani 1 1 d .
C78 C 0.2461(17) 0.7215(16) 0.560(2) 0.195(18) Uani 1 1 d D
C79 C 0.2948(18) 0.651(2) 0.5241(13) 0.178(16) Uani 1 1 d D
O3 O 0.1466(16) 0.736(2) 0.8107(15) 0.286(19) Uani 1 1 d .
O4 O 0.3209(15) 0.4735(18) 0.0132(16) 0.215(10) Uani 1 1 d U
O6 O 0.6560(5) 0.4331(7) 0.2245(8) 0.090(4) Uani 1 1 d .
O5 O 0.5210(7) 0.5286(6) 0.1316(8) 0.088(3) Uani 1 1 d .

loop_
_atom_site_aniso_label
_atom_site_aniso_U_11
_atom_site_aniso_U_22
_atom_site_aniso_U_33
_atom_site_aniso_U_23
_atom_site_aniso_U_13
_atom_site_aniso_U_12
Zn1 0.0193(6) 0.0535(9) 0.0359(7) -0.0086(7) -0.0080(5) 0.0008(6)
Zn2 0.0204(6) 0.0372(7) 0.0438(8) -0.0102(7) -0.0081(5) 0.0036(6)
Cl1 0.066(2) 0.0540(19) 0.0492(19) 0.0038(17) -0.0111(16) 0.0064(16)
Cl2 0.0578(19) 0.072(2) 0.052(2) 0.0162(18) -0.0177(15) -0.0112(18)
N1 0.027(4) 0.043(5) 0.062(5) -0.017(4) -0.005(4) -0.007(4)
N2 0.027(4) 0.053(6) 0.045(6) -0.017(6) -0.001(4) -0.020(5)
N3 0.010(4) 0.050(6) 0.057(6) -0.021(5) -0.005(4) 0.001(4)
N4 0.014(4) 0.060(6) 0.065(6) -0.034(5) -0.009(4) 0.005(4)
N5 0.017(4) 0.035(5) 0.021(4) 0.002(4) -0.004(3) 0.011(4)
N6 0.030(4) 0.034(4) 0.037(5) -0.006(4) -0.002(4) 0.006(3)
C1 0.013(4) 0.028(4) 0.067(6) -0.008(4) -0.015(4) -0.004(4)
C2 0.025(4) 0.041(5) 0.065(6) -0.011(5) -0.008(4) 0.001(4)
C3 0.019(4) 0.034(5) 0.057(5) -0.021(4) -0.008(4) -0.002(4)
C4 0.028(4) 0.036(5) 0.052(5) -0.025(5) -0.009(4) -0.008(4)
C5 0.026(5) 0.045(7) 0.030(6) -0.011(5) -0.002(4) -0.001(5)
C6 0.030(6) 0.047(7) 0.035(7) -0.010(6) -0.007(5) -0.016(5)
C7 0.023(5) 0.027(6) 0.043(7) 0.005(5) -0.009(5) -0.007(5)
C8 0.014(5) 0.078(10) 0.047(7) 0.004(7) -0.002(5) 0.004(6)
C9 0.024(5) 0.059(8) 0.042(7) -0.003(6) 0.002(5) -0.011(6)
C10 0.014(5) 0.038(7) 0.058(8) 0.012(6) 0.000(5) 0.008(5)
C11 0.020(5) 0.062(8) 0.039(6) -0.021(6) 0.001(4) -0.010(5)
C12 0.030(6) 0.063(9) 0.068(8) -0.011(7) -0.008(6) 0.023(6)
C13 0.030(6) 0.052(8) 0.065(8) -0.013(6) -0.001(5) 0.006(5)
C14 0.025(6) 0.035(6) 0.096(10) -0.031(7) -0.007(6) 0.001(5)
C15 0.022(5) 0.042(6) 0.118(9) -0.048(6) 0.004(5) -0.002(5)
C16 0.026(6) 0.119(14) 0.126(14) -0.090(12) 0.007(8) 0.001(8)
C17 0.025(6) 0.066(9) 0.092(10) -0.042(8) -0.006(6) 0.009(6)
C18 0.043(7) 0.047(8) 0.109(12) -0.042(8) 0.003(7) -0.012(6)
C19 0.019(5) 0.045(7) 0.080(9) -0.019(6) 0.005(5) -0.002(5)
C20 0.020(5) 0.035(6) 0.050(7) -0.006(6) -0.007(5) -0.003(4)
C21 0.026(5) 0.037(6) 0.031(6) 0.000(5) 0.005(4) 0.007(5)
C22 0.028(6) 0.058(8) 0.024(6) -0.012(6) -0.008(5) 0.000(5)
C23 0.026(5) 0.020(5) 0.041(6) 0.005(5) -0.010(5) 0.001(4)
C24 0.027(5) 0.027(5) 0.028(6) 0.007(5) -0.006(4) 0.015(4)
C25 0.030(6) 0.036(6) 0.030(6) -0.013(5) -0.006(5) -0.003(5)
C26 0.027(4) 0.030(5) 0.043(5) -0.003(4) -0.001(4) 0.012(4)
C27 0.024(4) 0.029(5) 0.058(5) -0.008(4) 0.003(4) -0.006(4)
C28 0.031(5) 0.031(5) 0.064(6) -0.017(5) -0.007(4) -0.004(4)
C29 0.021(4) 0.047(5) 0.045(5) -0.016(5) -0.002(4) -0.001(4)
C30 0.018(4) 0.071(7) 0.079(7) -0.042(6) -0.008(5) 0.004(5)
C31 0.023(4) 0.080(6) 0.094(7) -0.040(6) 0.004(4) -0.005(5)
C32 0.027(4) 0.067(6) 0.115(8) -0.047(6) 0.009(5) -0.004(5)
C33 0.031(6) 0.123(14) 0.068(9) -0.046(10) 0.012(6) -0.036(8)
C34 0.102(11) 0.033(7) 0.082(10) 0.002(6) -0.010(9) -0.013(7)
C35 0.158(16) 0.040(8) 0.043(7) 0.002(6) -0.030(8) 0.020(8)
C36 0.088(11) 0.076(11) 0.075(10) -0.001(8) 0.004(8) 0.003(9)
C37 0.089(11) 0.047(8) 0.106(12) 0.003(8) 0.003(9) 0.026(7)
C38 0.065(8) 0.056(8) 0.075(9) 0.011(7) 0.030(7) 0.008(6)
C39 0.025(5) 0.070(7) 0.072(7) -0.037(6) -0.012(5) -0.002(5)
C40 0.054(6) 0.065(7) 0.075(7) -0.005(6) -0.019(6) -0.002(6)
C41 0.153(17) 0.073(11) 0.075(11) -0.047(10) -0.050(11) 0.061(12)
C42 0.079(9) 0.080(10) 0.064(8) -0.028(8) 0.003(7) -0.023(8)
C43 0.120(11) 0.102(10) 0.076(9) -0.012(8) 0.019(8) -0.012(9)
C44 0.131(10) 0.094(9) 0.088(8) 0.004(7) 0.017(7) -0.019(8)
C45 0.138(11) 0.087(9) 0.095(9) 0.012(8) 0.015(9) -0.026(9)
C46 0.142(15) 0.046(8) 0.071(10) -0.005(7) 0.002(9) -0.040(9)
C47 0.014(4) 0.056(7) 0.030(6) -0.007(5) 0.001(4) -0.008(5)
C48 0.036(6) 0.049(7) 0.073(9) -0.013(7) 0.024(6) -0.021(6)
C49 0.046(6) 0.067(8) 0.105(9) -0.029(8) 0.032(7) -0.024(6)
C50 0.031(5) 0.068(7) 0.102(8) -0.046(7) 0.004(6) -0.015(5)
C51 0.033(6) 0.071(8) 0.078(8) -0.048(7) -0.015(5) -0.001(5)
C52 0.041(7) 0.056(9) 0.052(8) -0.011(7) -0.003(6) -0.003(6)
C53 0.018(5) 0.043(7) 0.048(7) -0.010(6) -0.001(5) -0.001(5)
C54 0.041(8) 0.108(14) 0.067(10) 0.018(10) 0.006(7) 0.012(9)
C55 0.071(11) 0.141(19) 0.061(10) 0.025(11) 0.007(9) 0.048(12)
C56 0.045(7) 0.033(6) 0.088(10) 0.007(7) 0.009(7) -0.007(6)
C57 0.030(6) 0.042(7) 0.081(10) -0.001(7) 0.014(6) 0.017(5)
C58 0.030(6) 0.046(7) 0.060(8) 0.006(7) 0.008(5) 0.010(5)
C59 0.023(5) 0.043(7) 0.068(9) -0.018(7) -0.010(6) -0.004(5)
C60 0.041(6) 0.054(8) 0.048(7) -0.015(6) 0.000(5) 0.002(6)
C61 0.034(6) 0.059(8) 0.098(12) -0.004(8) 0.021(7) -0.014(6)
C62 0.029(5) 0.045(7) 0.066(8) -0.029(6) -0.008(5) 0.003(5)
C63 0.046(7) 0.039(6) 0.047(7) -0.005(5) -0.016(5) 0.014(5)
C64 0.028(6) 0.040(7) 0.061(9) -0.008(7) -0.012(6) 0.008(5)
C65 0.019(5) 0.038(6) 0.054(8) -0.003(6) -0.003(5) 0.005(5)
C66 0.049(8) 0.062(9) 0.050(8) -0.003(7) -0.014(6) 0.034(7)
C67 0.032(6) 0.038(7) 0.084(10) -0.008(7) -0.024(7) 0.025(5)
C68 0.023(5) 0.055(7) 0.083(8) -0.006(7) -0.010(6) 0.017(5)
C69 0.037(5) 0.041(6) 0.067(7) -0.006(5) 0.021(5) -0.002(5)
C70 0.038(6) 0.041(6) 0.058(7) 0.008(6) 0.004(5) -0.007(5)
F1 0.160(10) 0.102(8) 0.063(6) -0.002(6) 0.054(6) -0.061(8)
F2 0.186(12) 0.075(7) 0.197(13) -0.067(8) 0.117(10) -0.094(8)
F3 0.049(4) 0.067(5) 0.150(9) -0.047(6) -0.020(5) -0.030(5)
F4 0.116(8) 0.133(10) 0.066(6) -0.035(7) -0.048(6) 0.002(7)
F5 0.104(7) 0.074(6) 0.050(5) -0.012(5) -0.009(4) -0.005(5)
F6 0.104(8) 0.184(13) 0.051(5) -0.021(7) 0.005(5) 0.067(9)
F7 0.119(9) 0.211(15) 0.089(7) 0.033(9) -0.035(6) 0.107(10)
F8 0.045(4) 0.070(6) 0.110(7) 0.012(5) 0.013(5) 0.029(4)
F9 0.058(4) 0.057(5) 0.073(5) 0.000(4) 0.023(4) 0.014(4)
F10 0.084(6) 0.056(5) 0.075(6) 0.016(5) 0.047(5) 0.006(4)
F11 0.080(5) 0.088(6) 0.066(5) -0.022(5) 0.024(4) -0.028(5)
F12 0.059(4) 0.077(6) 0.121(7) 0.010(5) 0.033(5) -0.023(4)
F13 0.042(4) 0.067(6) 0.117(7) -0.057(5) 0.014(4) -0.006(4)
F14 0.062(4) 0.046(4) 0.053(4) -0.011(4) -0.014(3) 0.005(3)
F15 0.073(5) 0.046(4) 0.058(4) 0.009(4) -0.004(4) -0.028(4)
F16 0.138(9) 0.139(10) 0.043(5) 0.044(6) 0.005(5) 0.095(8)
F17 0.091(6) 0.126(9) 0.072(5) 0.031(6) -0.004(5) 0.073(7)
F18 0.043(4) 0.067(6) 0.131(8) 0.003(6) 0.006(5) 0.033(4)
F19 0.116(8) 0.075(6) 0.133(9) 0.015(6) 0.084(7) 0.039(6)
F20 0.114(7) 0.092(7) 0.052(5) 0.024(5) 0.028(5) 0.072(6)
O1 0.113(9) 0.033(5) 0.135(10) 0.050(6) 0.068(8) 0.002(5)
C71 0.22(3) 0.049(9) 0.086(12) 0.004(8) 0.092(15) -0.055(12)
C72 0.088(9) 0.029(6) 0.069(8) 0.009(5) 0.045(7) -0.004(6)
C73 0.24(2) 0.049(9) 0.069(10) 0.030(8) -0.023(12) -0.085(12)
C74 0.20(3) 0.052(10) 0.21(3) 0.030(14) 0.07(2) -0.052(13)
O2 1.17(8) 0.31(2) 0.40(4) -0.280(19) 0.60(5) -0.500
C76 0.18(3) 0.085(16) 0.41(5) 0.15(3) -0.11(3) -0.062(16)
C77 0.28(3) 0.133(19) 0.094(14) 0.075(14) 0.099(19) 0.13(2)
C78 0.23(3) 0.100(17) 0.20(3) -0.070(19) -0.12(3) 0.07(2)
C79 0.23(3) 0.21(3) 0.063(12) -0.049(15) -0.084(16) 0.13(3)
O3 0.26(3) 0.42(5) 0.164(18) -0.12(2) -0.017(17) -0.22(3)
O4 0.237(13) 0.203(13) 0.208(12) -0.018(9) 0.039(9) 0.002(9)
O6 0.066(6) 0.072(6) 0.124(9) -0.058(6) -0.007(6) -0.036(5)
O5 0.103(8) 0.057(6) 0.102(8) -0.033(6) 0.004(6) -0.021(5)

loop_
_atom_type_symbol
_atom_type_description
_atom_type_scat_dispersion_real
_atom_type_scat_dispersion_imag
_atom_type_scat_source
C C 0.0033 0.0016 'International Tables Vol C Tables 4.2.6.8 and 6.1.1.4'
H H 0.0000 0.0000 'International Tables Vol C Tables 4.2.6.8 and 6.1.1.4'
N N 0.0061 0.0033 'International Tables Vol C Tables 4.2.6.8 and 6.1.1.4'
F F 0.0171 0.0103 'International Tables Vol C Tables 4.2.6.8 and 6.1.1.4'
Cl Cl 0.1484 0.1585 'International Tables Vol C Tables 4.2.6.8 and 6.1.1.4'
Zn Zn 0.2839 1.4301 'International Tables Vol C Tables 4.2.6.8 and 6.1.1.4'
O O 0.0106 0.0060 'International Tables Vol C Tables 4.2.6.8 and 6.1.1.4'

loop_
_geom_angle_atom_site_label_1
_geom_angle_atom_site_label_2
_geom_angle_atom_site_label_3
_geom_angle
N3 Zn1 N2 87.9(4)
N3 Zn1 N1 130.7(4)
N2 Zn1 N1 90.9(4)
N3 Zn1 Cl1 110.0(3)
N2 Zn1 Cl1 111.4(3)
N1 Zn1 Cl1 116.1(3)
N5 Zn2 N4 92.0(3)
N5 Zn2 N6 90.7(4)
N4 Zn2 N6 137.2(4)
N5 Zn2 Cl2 109.7(2)
N4 Zn2 Cl2 109.1(4)
N6 Zn2 Cl2 109.9(3)
C1 N1 C4 107.8(10)
C1 N1 Zn1 129.0(7)
C4 N1 Zn1 120.5(7)
C9 N2 C6 108.4(9)
C9 N2 Zn1 125.7(8)
C6 N2 Zn1 123.8(8)
C11 N3 C14 102.4(10)
C11 N3 Zn1 122.2(8)
C14 N3 Zn1 132.8(7)
C19 N4 C16 105.1(10)
C19 N4 Zn2 121.8(7)
C16 N4 Zn2 132.5(9)
C21 N5 C24 108.3(8)
C21 N5 Zn2 127.1(7)
C24 N5 Zn2 123.3(7)
C29 N6 C26 110.7(10)
C29 N6 Zn2 129.2(8)
C26 N6 Zn2 119.3(8)
N1 C1 C30 124.1(10)
N1 C1 C2 109.1(9)
C30 C1 C2 126.7(10)
C3 C2 C1 109.6(10)
C3 C2 H1 125.2
C1 C2 H1 125.2
C2 C3 C4 105.5(10)
C2 C3 H2 127.3
C4 C3 H2 127.3
C5 C4 N1 125.4(11)
C5 C4 C3 126.4(10)
N1 C4 C3 107.9(9)
C4 C5 C6 128.8(11)
C4 C5 C47 117.3(10)
C6 C5 C47 113.6(9)
C5 C6 N2 121.6(9)
C5 C6 C7 133.3(10)
N2 C6 C7 105.1(10)
C8 C7 C6 109.0(10)
C8 C7 H3 125.5
C6 C7 H3 125.5
C7 C8 C9 109.1(11)
C7 C8 H4 125.5
C9 C8 H4 125.5
C10 C9 N2 120.3(10)
C10 C9 C8 131.0(12)
N2 C9 C8 108.3(11)
C9 C10 C11 127.9(11)
C9 C10 C53 118.8(10)
C11 C10 C53 112.2(10)
N3 C11 C10 122.1(11)
N3 C11 C12 111.9(10)
C10 C11 C12 125.0(11)
C13 C12 C11 108.1(11)
C13 C12 H5 126.0
C11 C12 H5 126.0
C12 C13 C14 103.9(12)
C12 C13 H6 128.0
C14 C13 H6 128.0
N3 C14 C15 116.5(10)
N3 C14 C13 113.5(10)
C15 C14 C13 129.6(11)
C16 C15 C14 121.6(11)
C16 C15 C32 123.6(11)
C14 C15 C32 114.6(10)
N4 C16 C15 118.4(13)
N4 C16 C17 111.9(11)
C15 C16 C17 129.4(12)
C18 C17 C16 103.1(11)
C18 C17 H7 128.4
C16 C17 H7 128.4
C17 C18 C19 110.0(12)
C17 C18 H8 125.0
C19 C18 H8 125.0
N4 C19 C18 109.6(10)
N4 C19 C20 127.8(11)
C18 C19 C20 122.5(11)
C21 C20 C19 123.0(11)
C21 C20 C59 120.3(9)
C19 C20 C59 116.7(10)
N5 C21 C20 123.3(9)
N5 C21 C22 112.7(10)
C20 C21 C22 123.6(11)
C23 C22 C21 104.3(10)
C23 C22 H9 127.8
C21 C22 H9 127.8
C22 C23 C24 105.9(9)
C22 C23 H10 127.1
C24 C23 H10 127.1
N5 C24 C25 124.0(9)
N5 C24 C23 108.5(9)
C25 C24 C23 127.2(9)
C26 C25 C24 124.3(10)
C26 C25 C65 118.6(10)
C24 C25 C65 117.1(9)
C25 C26 N6 128.4(11)
C25 C26 C27 125.7(10)
N6 C26 C27 105.8(10)
C28 C27 C26 107.4(10)
C28 C27 H11 126.3
C26 C27 H11 126.3
C27 C28 C29 110.2(11)
C27 C28 H12 124.9
C29 C28 H12 124.9
C30 C29 N6 122.6(12)
C30 C29 C28 131.3(12)
N6 C29 C28 105.7(9)
C29 C30 C1 127.4(12)
C29 C30 C31 116.3(11)
C1 C30 C31 116.3(9)
C32 C31 C39 123.8(12)
C32 C31 C30 122.2(12)
C39 C31 C30 113.8(14)
C31 C32 C15 110.5(10)
C31 C32 C33 132.7(11)
C15 C32 C33 116.7(12)
C34 C33 C38 120.0
C34 C33 C32 117.6(8)
C38 C33 C32 122.3(8)
C33 C34 C35 120.0
C33 C34 H13 120.0
C35 C34 H13 120.0
C36 C35 C34 120.0
C36 C35 H14 120.0
C34 C35 H14 120.0
C35 C36 C37 120.0
C35 C36 H15 120.0
C37 C36 H15 120.0
C38 C37 C36 120.0
C38 C37 H16 120.0
C36 C37 H16 120.0
C37 C38 C33 120.0
C37 C38 H17 120.0
C33 C38 H17 120.0
C40 C39 C31 168.1(17)
C39 C40 C41 175.0(15)
C42 C41 C46 120.0
C42 C41 C40 119.0(9)
C46 C41 C40 121.0(9)
C41 C42 C43 120.0
C41 C42 H18 120.0
C43 C42 H18 120.0
C42 C43 C44 120.0
C42 C43 H19 120.0
C44 C43 H19 120.0
C45 C44 C43 120.0
C45 C44 H20 120.0
C43 C44 H20 120.0
C44 C45 C46 120.0
C44 C45 H21 120.0
C46 C45 H21 120.0
C45 C46 C41 120.0
C45 C46 H22 120.0
C41 C46 H22 120.0
C52 C47 C48 117.6(11)
C52 C47 C5 124.2(11)
C48 C47 C5 118.0(10)
F1 C48 C49 121.2(13)
F1 C48 C47 120.8(11)
C49 C48 C47 117.9(13)
F2 C49 C50 127.1(14)
F2 C49 C48 116.8(15)
C50 C49 C48 116.1(14)
C51 C50 C49 124.5(13)
C51 C50 F3 124.6(15)
C49 C50 F3 110.9(15)
C52 C51 F4 124.6(16)
C52 C51 C50 119.1(16)
F4 C51 C50 115.7(13)
C51 C52 F5 116.2(13)
C51 C52 C47 124.2(15)
F5 C52 C47 118.9(12)
C54 C53 C58 113.8(12)
C54 C53 C10 126.9(12)
C58 C53 C10 119.2(11)
C55 C54 F6 123.2(15)
C55 C54 C53 124.9(15)
F6 C54 C53 111.8(14)
F7 C55 C54 121.6(16)
F7 C55 C56 115.4(16)
C54 C55 C56 122.9(15)
F8 C56 C55 124.3(15)
F8 C56 C57 118.1(13)
C55 C56 C57 117.6(13)
F9 C57 C58 121.2(13)
F9 C57 C56 120.4(11)
C58 C57 C56 118.4(13)
F10 C58 C57 119.8(12)
F10 C58 C53 117.9(10)
C57 C58 C53 122.4(13)
C60 C59 C64 116.6(12)
C60 C59 C20 124.7(13)
C64 C59 C20 118.0(12)
C59 C60 C61 123.8(14)
C59 C60 F11 119.2(12)
C61 C60 F11 116.7(13)
C62 C61 C60 121.1(13)
C62 C61 F12 118.0(13)
C60 C61 F12 120.9(15)
F13 C62 C63 115.9(13)
F13 C62 C61 124.9(14)
C63 C62 C61 119.1(12)
F14 C63 C62 124.8(12)
F14 C63 C64 117.2(12)
C62 C63 C64 117.5(12)
F15 C64 C59 119.7(11)
F15 C64 C63 118.3(12)
C59 C64 C63 121.1(12)
C70 C65 C66 119.9(12)
C70 C65 C25 123.8(11)
C66 C65 C25 116.2(11)
F16 C66 C65 125.6(11)
F16 C66 C67 114.5(12)
C65 C66 C67 119.8(13)
C68 C67 F17 123.9(11)
C68 C67 C66 115.8(12)
F17 C67 C66 120.2(13)
C69 C68 C67 126.1(12)
C69 C68 F18 117.8(14)
C67 C68 F18 116.0(13)
C68 C69 F19 122.0(13)
C68 C69 C70 116.3(13)
F19 C69 C70 121.6(14)
C65 C70 F20 121.7(12)
C65 C70 C69 122.0(13)
F20 C70 C69 116.2(12)
C71 O1 C74 101.7(14)
O1 C71 C72 113.9(16)
O1 C71 H23 108.8
C72 C71 H23 108.8
O1 C71 H24 108.8
C72 C71 H24 108.8
H23 C71 H24 107.7
C73 C72 C71 99.8(14)
C73 C72 H25 111.8
C71 C72 H25 111.8
C73 C72 H26 111.8
C71 C72 H26 111.8
H25 C72 H26 109.5
C74 C73 C72 109.4(17)
C74 C73 H27 109.8
C72 C73 H27 109.8
C74 C73 H28 109.8
C72 C73 H28 109.8
H27 C73 H28 108.2
C73 C74 O1 107(2)
C73 C74 H29 110.3
O1 C74 H29 110.3
C73 C74 H30 110.3
O1 C74 H30 110.3
H29 C74 H30 108.5
C79 O2 C76 65(2)
C77 C76 C79 87.7(18)
C77 C76 O2 135(3)
C79 C76 O2 48(2)
C77 C76 C78 40.9(13)
C79 C76 C78 47.1(8)
O2 C76 C78 94(3)
C78 C77 C76 83(2)
C77 C78 C79 118(2)
C77 C78 C76 55.9(19)
C79 C78 C76 62.7(19)
O2 C79 C78 136(3)
O2 C79 C76 66.9(19)
C78 C79 C76 70.2(19)

loop_
_geom_bond_atom_site_label_1
_geom_bond_atom_site_label_2
_geom_bond_distance
Zn1 N3 1.966(11)
Zn1 N2 1.998(9)
Zn1 N1 2.024(10)
Zn1 Cl1 2.212(4)
Zn2 N5 1.977(7)
Zn2 N4 1.995(9)
Zn2 N6 2.055(10)
Zn2 Cl2 2.239(4)
N1 C1 1.373(13)
N1 C4 1.437(14)
N2 C9 1.354(16)
N2 C6 1.434(15)
N3 C11 1.359(15)
N3 C14 1.422(15)
N4 C19 1.308(15)
N4 C16 1.344(15)
N5 C21 1.273(14)
N5 C24 1.348(12)
N6 C29 1.335(14)
N6 C26 1.389(13)
C1 C30 1.436(14)
C1 C2 1.441(17)
C2 C3 1.390(14)
C2 H1 0.9300
C3 C4 1.479(15)
C3 H2 0.9300
C4 C5 1.352(14)
C5 C6 1.391(17)
C5 C47 1.460(15)
C6 C7 1.446(15)
C7 C8 1.322(18)
C7 H3 0.9300
C8 C9 1.430(15)
C8 H4 0.9300
C9 C10 1.319(17)
C10 C11 1.467(14)
C10 C53 1.515(15)
C11 C12 1.51(2)
C12 C13 1.340(17)
C12 H5 0.9300
C13 C14 1.486(18)
C13 H6 0.9300
C14 C15 1.484(16)
C15 C16 1.437(17)
C15 C32 1.515(19)
C16 C17 1.437(19)
C17 C18 1.290(17)
C17 H7 0.9300
C18 C19 1.421(18)
C18 H8 0.9300
C19 C20 1.461(14)
C20 C21 1.400(16)
C20 C59 1.573(16)
C21 C22 1.471(14)
C22 C23 1.353(16)
C22 H9 0.9300
C23 C24 1.485(14)
C23 H10 0.9300
C24 C25 1.462(15)
C25 C26 1.327(15)
C25 C65 1.510(16)
C26 C27 1.417(16)
C27 C28 1.328(15)
C27 H11 0.9300
C28 C29 1.417(17)
C28 H12 0.9300
C29 C30 1.314(15)
C30 C31 1.55(2)
C31 C32 1.349(18)
C31 C39 1.42(2)
C32 C33 1.522(9)
C33 C34 1.3900
C33 C38 1.3900
C34 C35 1.3900
C34 H13 0.9300
C35 C36 1.3900
C35 H14 0.9300
C36 C37 1.3900
C36 H15 0.9300
C37 C38 1.3900
C37 H16 0.9300
C38 H17 0.9300
C39 C40 1.100(18)
C40 C41 1.499(17)
C41 C42 1.3900
C41 C46 1.3900
C42 C43 1.3900
C42 H18 0.9300
C43 C44 1.3900
C43 H19 0.9300
C44 C45 1.3900
C44 H20 0.9300
C45 C46 1.3900
C45 H21 0.9300
C46 H22 0.9300
C47 C52 1.390(17)
C47 C48 1.444(17)
C48 F1 1.273(16)
C48 C49 1.442(19)
C49 F2 1.31(2)
C49 C50 1.42(2)
C50 C51 1.33(2)
C50 F3 1.428(16)
C51 C52 1.309(18)
C51 F4 1.323(17)
C52 F5 1.314(17)
C53 C54 1.40(2)
C53 C58 1.447(17)
C54 C55 1.33(2)
C54 F6 1.330(18)
C55 F7 1.318(19)
C55 C56 1.33(2)
C56 F8 1.270(15)
C56 C57 1.49(2)
C57 F9 1.314(15)
C57 C58 1.369(16)
C58 F10 1.322(15)
C59 C60 1.275(19)
C59 C64 1.385(18)
C60 C61 1.356(19)
C60 F11 1.375(15)
C61 C62 1.35(2)
C61 F12 1.366(16)
C62 F13 1.286(13)
C62 C63 1.340(19)
C63 F14 1.334(14)
C63 C64 1.423(17)
C64 F15 1.383(15)
C65 C70 1.279(16)
C65 C66 1.340(18)
C66 F16 1.338(16)
C66 C67 1.434(16)
C67 C68 1.31(2)
C67 F17 1.351(15)
C68 C69 1.28(2)
C68 F18 1.432(14)
C69 F19 1.306(16)
C69 C70 1.425(18)
C70 F20 1.372(14)
O1 C71 1.31(2)
O1 C74 1.570(19)
C71 C72 1.501(17)
C71 H23 0.9700
C71 H24 0.9700
C72 C73 1.49(2)
C72 H25 0.9700
C72 H26 0.9700
C73 C74 1.28(3)
C73 H27 0.9700
C73 H28 0.9700
C74 H29 0.9700
C74 H30 0.9700
O2 C79 1.50(7)
O2 C76 1.86(5)
C76 C77 1.63(4)
C76 C79 1.84(4)
C76 C78 1.95(4)
C77 C78 1.29(3)
C78 C79 1.517(10)
